data_2207417
loop_
_publ_author_name
'Arslan, Mustafa'
'Baker, Ronald J.'
'Masnovi, John'
'Asker, Erol'

_publ_section_title
;
 (<i>E</i>)-9,10-Dihydro-9-methyl-9-nitro-10-(trinitromethyl)anthracene
;
_journal_coeditor_code AC6219
_journal_issue 12
_journal_name_full 'Acta Crystallographica Section E'
_journal_page_first o4133
_journal_page_last o4135
_journal_paper_doi 10.1107/S1600536805036974
_journal_volume 61
_journal_year 2005
_chemical_formula_iupac 'C16 H12 N4 O8'
_chemical_formula_moiety 'C16 H12 N4 O8'
_chemical_formula_sum 'C16 H12 N4 O8'
_chemical_formula_weight 388.3
_chemical_name_systematic
;
E)-9,10-Dihydro-9-methyl-9-nitro-10-(trinitromethyl)anthracene
;
_space_group_IT_number 14
_symmetry_cell_setting monoclinic
_symmetry_space_group_name_Hall '-P 2yn'
_symmetry_space_group_name_H-M 'P 1 21/n 1'
_audit_creation_method 'WinGX routine CIF_UPDATE'
_cell_angle_alpha 90
_cell_angle_beta 91.816(6)
_cell_angle_gamma 90
_cell_formula_units_Z 4
_cell_length_a 7.9797(6)
_cell_length_b 13.5449(10)
_cell_length_c 15.3793(9)
_cell_measurement_reflns_used 25
_cell_measurement_temperature 295(2)
_cell_measurement_theta_max 25
_cell_measurement_theta_min 20
_cell_volume 1661.4(2)
_computing_cell_refinement 'CAD-4-PC Software'
_computing_data_collection 'CAD-4-PC Software (Enraf--Nonius, 1993)'
_computing_data_reduction 'DATRD2  in NRCVAX (Gabe <i>et al.</i>,  1989)'
_computing_molecular_graphics 'ORTEP-3 for Windows (Farrugia, 1997) and PLATON/PLUTON (Spek, 2003)'
_computing_publication_material 'WinGX (Farrugia, 1999)'
_computing_structure_refinement 'SHELXL97 (Sheldrick, 1997)'
_computing_structure_solution 'SHELXS97 (Sheldrick, 1997)'
_diffrn_measured_fraction_theta_full 1
_diffrn_measured_fraction_theta_max 1
_diffrn_measurement_device 'Enraf--Nonius CAD-4'
_diffrn_measurement_method \w
_diffrn_radiation_monochromator graphite
_diffrn_radiation_source 'fine-focus sealed tube'
_diffrn_radiation_type MoK\a
_diffrn_radiation_wavelength 0.71073
_diffrn_reflns_av_R_equivalents 0
_diffrn_reflns_limit_h_max 9
_diffrn_reflns_limit_h_min -9
_diffrn_reflns_limit_k_max 16
_diffrn_reflns_limit_k_min 0
_diffrn_reflns_limit_l_max 18
_diffrn_reflns_limit_l_min 0
_diffrn_reflns_number 2949
_diffrn_reflns_theta_full 25.05
_diffrn_reflns_theta_max 25.05
_diffrn_reflns_theta_min 2
_diffrn_standards_decay_% 1.1
_diffrn_standards_interval_time 120
_diffrn_standards_number 3
_exptl_absorpt_coefficient_mu 0.128
_exptl_absorpt_correction_type none
_exptl_crystal_colour colorless
_exptl_crystal_density_diffrn 1.552
_exptl_crystal_density_method 'not measured'
_exptl_crystal_description plate
_exptl_crystal_F_000 800
_exptl_crystal_size_max 0.35
_exptl_crystal_size_mid 0.35
_exptl_crystal_size_min 0.18
_refine_diff_density_max 0.21
_refine_diff_density_min -0.154
_refine_ls_extinction_method none
_refine_ls_goodness_of_fit_ref 1.057
_refine_ls_hydrogen_treatment constr
_refine_ls_matrix_type full
_refine_ls_number_parameters 253
_refine_ls_number_reflns 2949
_refine_ls_number_restraints 0
_refine_ls_restrained_S_all 1.057
_refine_ls_R_factor_gt 0.0397
_refine_ls_shift/su_max 0.015
_refine_ls_structure_factor_coef Fsqd
_refine_ls_weighting_details 'calc w = 1/[\s^2^(Fo^2^)+(0.1197P)^2^+9.7917P] where P = (Fo^2^+2Fc^2^)/3'
_refine_ls_weighting_scheme calc
_refine_ls_wR_factor_ref 0.1334
_reflns_number_gt 2311
_reflns_number_total 2949
_reflns_threshold_expression I>2\s(I)
_cod_data_source_file ac6219.cif
_cod_data_source_block I
_cod_original_sg_symbol_H-M 'P 21/n'
_cod_database_code 2207417
_cod_database_fobs_code 2207417

loop_
_symmetry_equiv_pos_as_xyz
'x, y, z'
'-x+1/2, y+1/2, -z+1/2'
'-x, -y, -z'
'x-1/2, -y-1/2, z-1/2'

loop_
_atom_site_label
_atom_site_fract_x
_atom_site_fract_y
_atom_site_fract_z
_atom_site_U_iso_or_equiv
_atom_site_adp_type
_atom_site_calc_flag
_atom_site_refinement_flags
_atom_site_occupancy
_atom_site_type_symbol
O1A 0.2306(3) 0.20042(13) 0.25567(13) 0.0576(5) Uani d . 1 O
N3 0.1289(3) 0.40009(16) 0.27366(13) 0.0421(5) Uani d . 1 N
C10A 0.3382(3) 0.41477(16) 0.41967(14) 0.0334(5) Uani d . 1 C
O3B 0.0381(2) 0.34284(16) 0.30814(14) 0.0629(6) Uani d . 1 O
N1 0.3083(3) 0.26245(16) 0.21832(13) 0.0425(5) Uani d . 1 N
C4A 0.5177(3) 0.27928(16) 0.36004(14) 0.0326(5) Uani d . 1 C
C8A 0.2930(3) 0.35342(17) 0.48729(14) 0.0345(5) Uani d . 1 C
N9 0.3942(3) 0.21578(16) 0.57756(13) 0.0485(5) Uani d . 1 N
O9A 0.5190(3) 0.25872(17) 0.60388(13) 0.0709(6) Uani d . 1 O
N2 0.3625(3) 0.43354(18) 0.18191(14) 0.0537(6) Uani d . 1 N
C9A 0.4681(3) 0.21582(16) 0.42544(14) 0.0353(5) Uani d . 1 C
C10 0.4253(3) 0.37449(16) 0.34125(13) 0.0316(5) Uani d . 1 C
H10 0.5116 0.4231 0.3276 0.038 Uiso calc R 1 H
O1B 0.3976(3) 0.25003(18) 0.15779(14) 0.0727(6) Uani d . 1 O
C12 0.3076(3) 0.36670(16) 0.25680(14) 0.0342(5) Uani d . 1 C
O2B 0.2733(3) 0.43189(19) 0.11673(13) 0.0813(8) Uani d . 1 O
C5 0.3122(3) 0.51624(17) 0.42564(17) 0.0430(6) Uani d . 1 C
H5 0.3445 0.5572 0.3807 0.052 Uiso calc R 1 H
O3A 0.0981(3) 0.48531(16) 0.25704(16) 0.0752(7) Uani d . 1 O
C9 0.3259(3) 0.24303(17) 0.48427(14) 0.0366(5) Uani d . 1 C
C8 0.2163(3) 0.3949(2) 0.55873(16) 0.0469(6) Uani d . 1 C
H8 0.1817 0.3544 0.6035 0.056 Uiso calc R 1 H
C6 0.2391(3) 0.5564(2) 0.49727(18) 0.0520(7) Uani d . 1 C
H6 0.2222 0.6242 0.5008 0.062 Uiso calc R 1 H
O2A 0.4875(3) 0.4822(2) 0.19315(15) 0.0870(8) Uani d . 1 O
C4 0.6557(3) 0.25506(19) 0.31115(16) 0.0437(6) Uani d . 1 C
H4 0.691 0.2984 0.2686 0.052 Uiso calc R 1 H
O9B 0.3221(3) 0.15310(17) 0.61850(14) 0.0790(7) Uani d . 1 O
C3 0.7405(3) 0.1679(2) 0.32506(19) 0.0571(7) Uani d . 1 C
H3 0.8332 0.1528 0.2924 0.069 Uiso calc R 1 H
C1 0.5538(4) 0.12737(19) 0.43706(18) 0.0529(7) Uani d . 1 C
H1 0.5197 0.0835 0.4795 0.064 Uiso calc R 1 H
C11 0.1666(3) 0.1836(2) 0.46620(17) 0.0506(6) Uani d . 1 C
H15A 0.0822 0.2037 0.5056 0.076 Uiso calc R 1 H
H15B 0.1901 0.1146 0.4742 0.076 Uiso calc R 1 H
H15C 0.1272 0.1949 0.4074 0.076 Uiso calc R 1 H
C7 0.1912(3) 0.4955(2) 0.56380(19) 0.0560(7) Uani d . 1 C
H7 0.1417 0.5223 0.6124 0.067 Uiso calc R 1 H
C2 0.6880(4) 0.1031(2) 0.3872(2) 0.0615(8) Uani d . 1 C
H2 0.7429 0.0431 0.3957 0.074 Uiso calc R 1 H

loop_
_atom_site_aniso_label
_atom_site_aniso_U_11
_atom_site_aniso_U_22
_atom_site_aniso_U_33
_atom_site_aniso_U_12
_atom_site_aniso_U_13
_atom_site_aniso_U_23
O1A 0.0773(13) 0.0367(10) 0.0581(11) -0.0099(9) -0.0121(10) 0.0015(9)
N3 0.0416(11) 0.0484(12) 0.0356(10) 0.0038(10) -0.0095(9) -0.0039(9)
C10A 0.0317(11) 0.0345(12) 0.0337(11) -0.0014(9) -0.0065(9) -0.0044(9)
O3B 0.0471(11) 0.0713(14) 0.0709(13) -0.0086(10) 0.0146(10) -0.0018(11)
N1 0.0455(11) 0.0453(12) 0.0361(11) 0.0030(9) -0.0087(9) -0.0072(9)
C4A 0.0307(10) 0.0355(11) 0.0312(11) -0.0004(9) -0.0042(8) -0.0025(9)
C8A 0.0320(11) 0.0391(12) 0.0322(11) -0.0024(9) -0.0027(9) -0.0044(9)
N9 0.0667(14) 0.0449(12) 0.0336(11) 0.0001(11) -0.0036(10) 0.0039(9)
O9A 0.0789(14) 0.0756(14) 0.0559(12) -0.0104(12) -0.0325(11) 0.0047(11)
N2 0.0606(14) 0.0584(14) 0.0418(12) -0.0147(12) -0.0011(11) 0.0144(10)
C9A 0.0386(12) 0.0338(11) 0.0333(11) -0.0011(9) -0.0043(9) -0.0019(9)
C10 0.0328(11) 0.0302(11) 0.0315(11) -0.0057(9) -0.0029(9) 0.0025(9)
O1B 0.0741(14) 0.0877(16) 0.0569(12) 0.0083(12) 0.0134(11) -0.0279(11)
C12 0.0383(11) 0.0349(12) 0.0295(11) -0.0028(9) 0.0010(9) 0.0026(9)
O2B 0.1028(18) 0.0961(18) 0.0435(11) -0.0274(14) -0.0223(12) 0.0270(11)
C5 0.0466(13) 0.0332(12) 0.0484(14) -0.0002(10) -0.0109(11) -0.0036(10)
O3A 0.0745(15) 0.0549(13) 0.0954(17) 0.0251(11) -0.0115(13) 0.0093(12)
C9 0.0441(12) 0.0368(12) 0.0287(11) -0.0047(10) -0.0022(9) 0.0028(9)
C8 0.0420(13) 0.0604(16) 0.0385(13) 0.0023(12) 0.0051(10) -0.0075(12)
C6 0.0532(15) 0.0429(14) 0.0592(17) 0.0110(12) -0.0110(13) -0.0176(13)
O2A 0.0865(16) 0.1066(19) 0.0674(14) -0.0510(15) -0.0079(12) 0.0369(13)
C4 0.0359(12) 0.0511(14) 0.0443(13) 0.0017(11) 0.0021(10) -0.0020(11)
O9B 0.1157(19) 0.0744(15) 0.0468(11) -0.0154(14) 0.0020(12) 0.0231(11)
C3 0.0437(14) 0.0665(18) 0.0613(17) 0.0150(13) 0.0044(13) -0.0118(15)
C1 0.0656(17) 0.0385(14) 0.0544(16) 0.0063(12) -0.0015(13) 0.0062(12)
C11 0.0546(15) 0.0506(15) 0.0467(14) -0.0166(12) 0.0021(12) -0.0014(12)
C7 0.0446(14) 0.0694(19) 0.0542(16) 0.0120(13) 0.0027(12) -0.0270(15)
C2 0.0628(18) 0.0475(16) 0.074(2) 0.0222(14) 0.0009(15) -0.0041(15)

loop_
_atom_type_symbol
_atom_type_description
_atom_type_scat_dispersion_real
_atom_type_scat_dispersion_imag
_atom_type_scat_source
C C 0.0033 0 'International Tables Vol C Tables 4.2.6.8 and 6.1.1.4'
H H 0 0 'International Tables Vol C Tables 4.2.6.8 and 6.1.1.4'
N N 0.0061 0 'International Tables Vol C Tables 4.2.6.8 and 6.1.1.4'
O O 0.0106 0 'International Tables Vol C Tables 4.2.6.8 and 6.1.1.4'

loop_
_geom_angle_atom_site_label_1
_geom_angle_atom_site_label_2
_geom_angle_atom_site_label_3
_geom_angle
_geom_angle_publ_flag
O3B N3 O3A 126.3(2) n
O3B N3 C12 117.7(2) n
O3A N3 C12 115.7(2) n
C8A C10A C5 119.9(2) n
C8A C10A C10 121.2(2) n
C5 C10A C10 118.8(2) n
O1A N1 O1B 126.9(2) n
O1A N1 C12 116.88(19) n
O1B N1 C12 116.0(2) n
C4 C4A C9A 119.6(2) n
C4 C4A C10 119.2(2) n
C9A C4A C10 121.21(19) n
C8 C8A C10A 118.7(2) n
C8 C8A C9 120.2(2) n
C10A C8A C9 121.1(2) n
O9A N9 O9B 124.1(2) n
O9A N9 C9 116.9(2) n
O9B N9 C9 119.0(2) n
O2A N2 O2B 126.3(2) n
O2A N2 C12 118.0(2) n
O2B N2 C12 115.7(2) n
C1 C9A C4A 118.4(2) n
C1 C9A C9 120.5(2) n
C4A C9A C9 121.1(2) n
C10A C10 C4A 112.93(17) y
C10A C10 C12 113.77(17) n
C4A C10 C12 111.97(17) n
C10A C10 H10 105.8 n
C4A C10 H10 105.8 n
C12 C10 H10 105.8 n
N3 C12 N2 104.05(18) n
N3 C12 N1 110.72(17) n
N2 C12 N1 104.40(18) n
N3 C12 C10 111.98(17) n
N2 C12 C10 113.53(18) n
N1 C12 C10 111.69(17) n
C6 C5 C10A 120.7(2) n
C6 C5 H5 119.6 n
C10A C5 H5 119.6 n
C9A C9 C11 113.44(19) y
C9A C9 C8A 112.98(18) y
C11 C9 C8A 112.5(2) y
C9A C9 N9 104.15(18) n
C11 C9 N9 107.89(19) n
C8A C9 N9 105.07(18) n
C7 C8 C8A 120.8(3) n
C7 C8 H8 119.6 n
C8A C8 H8 119.6 n
C5 C6 C7 119.5(2) n
C5 C6 H6 120.2 n
C7 C6 H6 120.2 n
C3 C4 C4A 120.8(2) n
C3 C4 H4 119.6 n
C4A C4 H4 119.6 n
C4 C3 C2 119.9(3) n
C4 C3 H3 120.1 n
C2 C3 H3 120.1 n
C2 C1 C9A 121.6(3) n
C2 C1 H1 119.2 n
C9A C1 H1 119.2 n
C9 C11 H15A 109.5 n
C9 C11 H15B 109.5 n
H15A C11 H15B 109.5 n
C9 C11 H15C 109.5 n
H15A C11 H15C 109.5 n
H15B C11 H15C 109.5 n
C6 C7 C8 120.4(2) n
C6 C7 H7 119.8 n
C8 C7 H7 119.8 n
C3 C2 C1 119.7(3) n
C3 C2 H2 120.2 n
C1 C2 H2 120.2 n

loop_
_geom_bond_atom_site_label_1
_geom_bond_atom_site_label_2
_geom_bond_distance
_geom_bond_publ_flag
O1A N1 1.201(3) n
N3 O3B 1.197(3) n
N3 O3A 1.206(3) n
N3 C12 1.526(3) y
C10A C8A 1.388(3) n
C10A C5 1.394(3) n
C10A C10 1.513(3) n
N1 O1B 1.202(3) n
N1 C12 1.531(3) y
C4A C4 1.392(3) n
C4A C9A 1.390(3) n
C4A C10 1.509(3) n
C8A C8 1.393(3) n
C8A C9 1.519(3) n
N9 O9A 1.212(3) n
N9 O9B 1.213(3) n
N9 C9 1.563(3) y
N2 O2A 1.203(3) n
N2 O2B 1.211(3) n
N2 C12 1.540(3) y
C9A C1 1.388(3) n
C9A C9 1.518(3) n
C10 C12 1.582(3) y
C10 H10 0.98 n
C5 C6 1.375(4) n
C5 H5 0.93 n
C9 C11 1.523(3) y
C8 C7 1.379(4) n
C8 H8 0.93 n
C6 C7 1.378(4) n
C6 H6 0.93 n
C4 C3 1.375(4) n
C4 H4 0.93 n
C3 C2 1.373(4) n
C3 H3 0.93 n
C1 C2 1.376(4) n
C1 H1 0.93 n
C11 H15A 0.96 n
C11 H15B 0.96 n
C11 H15C 0.96 n
C7 H7 0.93 n
C2 H2 0.93 n

loop_
_geom_torsion_atom_site_label_1
_geom_torsion_atom_site_label_2
_geom_torsion_atom_site_label_3
_geom_torsion_atom_site_label_4
_geom_torsion
_geom_torsion_publ_flag
C5 C10A C8A C8 2.3(3) n
C10 C10A C8A C8 178.6(2) n
C5 C10A C8A C9 -177.6(2) n
C10 C10A C8A C9 -1.3(3) n
C4 C4A C9A C1 -3.1(3) n
C10 C4A C9A C1 177.3(2) n
C4 C4A C9A C9 175.7(2) n
C10 C4A C9A C9 -4.0(3) n
C8A C10A C10 C4A -23.9(3) n
C5 C10A C10 C4A 152.5(2) n
C8A C10A C10 C12 105.2(2) n
C5 C10A C10 C12 -78.5(2) n
C4 C4A C10 C10A -153.1(2) n
C9A C4A C10 C10A 26.6(3) n
C4 C4A C10 C12 77.0(2) n
C9A C4A C10 C12 -103.4(2) n
O3B N3 C12 N2 157.0(2) n
O3A N3 C12 N2 -28.9(3) n
O3B N3 C12 N1 45.4(3) n
O3A N3 C12 N1 -140.5(2) n
O3B N3 C12 C10 -80.0(2) n
O3A N3 C12 C10 94.1(2) n
O2A N2 C12 N3 123.6(3) n
O2B N2 C12 N3 -56.1(3) n
O2A N2 C12 N1 -120.2(3) n
O2B N2 C12 N1 60.0(3) n
O2A N2 C12 C10 1.6(3) n
O2B N2 C12 C10 -178.1(2) n
O1A N1 C12 N3 -50.3(2) n
O1B N1 C12 N3 135.4(2) n
O1A N1 C12 N2 -161.7(2) n
O1B N1 C12 N2 24.0(3) n
O1A N1 C12 C10 75.2(2) n
O1B N1 C12 C10 -99.1(2) n
C10A C10 C12 N3 -1.1(3) n
C4A C10 C12 N3 128.42(19) n
C10A C10 C12 N2 116.3(2) n
C4A C10 C12 N2 -114.1(2) n
C10A C10 C12 N1 -125.95(19) n
C4A C10 C12 N1 3.6(2) n
C8A C10A C5 C6 -1.2(3) n
C10 C10A C5 C6 -177.6(2) n
C1 C9A C9 C11 -73.1(3) n
C4A C9A C9 C11 108.2(2) n
C1 C9A C9 C8A 157.4(2) n
C4A C9A C9 C8A -21.3(3) n
C1 C9A C9 N9 43.9(3) n
C4A C9A C9 N9 -134.8(2) n
C8 C8A C9 C9A -155.9(2) n
C10A C8A C9 C9A 24.0(3) n
C8 C8A C9 C11 74.1(3) n
C10A C8A C9 C11 -106.0(2) n
C8 C8A C9 N9 -43.0(3) n
C10A C8A C9 N9 136.9(2) n
O9A N9 C9 C9A 61.2(3) n
O9B N9 C9 C9A -117.9(2) n
O9A N9 C9 C11 -178.0(2) n
O9B N9 C9 C11 3.0(3) n
O9A N9 C9 C8A -57.8(3) n
O9B N9 C9 C8A 123.1(2) n
C10A C8A C8 C7 -2.3(4) n
C9 C8A C8 C7 177.6(2) n
C10A C5 C6 C7 0.0(4) n
C9A C4A C4 C3 1.9(3) n
C10 C4A C4 C3 -178.4(2) n
C4A C4 C3 C2 0.7(4) n
C4A C9A C1 C2 1.8(4) n
C9 C9A C1 C2 -177.0(2) n
C5 C6 C7 C8 0.1(4) n
C8A C8 C7 C6 1.1(4) n
C4 C3 C2 C1 -2.0(5) n
C9A C1 C2 C3 0.7(5) n
